data_4320059
loop_
_publ_author_name
'Hyungphil Chun'
'Claudio Nazari Verani'
'Phalguni Chaudhuri'
'Eberhard Bothe'
'Eckhard Bill'
'Thomas Weyherm\"uller'
'Karl Wieghardt'

_publ_section_title
;
 Molecular and Electronic Structure of Octahedral o-Aminophenolato and
 o-Iminobenzosemiquinonato Complexes of V(V), Cr(III), Fe(III), and
 Co(III). Experimental Determination of Oxidation Levels of Ligands and
 Metal Ions
;
_journal_name_full 'Inorganic Chemistry'
_journal_page_first 4157
_journal_page_last 4166
_journal_paper_doi 10.1021/ic010106a
_journal_volume 40
_journal_year 2001
_chemical_formula_sum 'C60 H75 Fe N3 O3'
_chemical_formula_weight 942.08
_chemical_name_systematic
; 
 ? 
;
_space_group_IT_number 19
_symmetry_cell_setting orthorhombic
_symmetry_space_group_name_Hall 'P 2ac 2ab'
_symmetry_space_group_name_H-M 'P 21 21 21'
_atom_sites_solution_hydrogens geom
_atom_sites_solution_primary direct
_atom_sites_solution_secondary difmap
_audit_creation_method SHELXL
_cell_angle_alpha 90.00
_cell_angle_beta 90.00
_cell_angle_gamma 90.00
_cell_formula_units_Z 4
_cell_length_a 12.9898(14)
_cell_length_b 17.483(2)
_cell_length_c 23.634(3)
_cell_measurement_reflns_used 6802
_cell_measurement_temperature 100(2)
_cell_volume 5367.3(11)
_computing_structure_refinement 'SHELXL-93 (Sheldrick, 1993)'
_computing_structure_solution 'SHELXS-86 (Sheldrick, 1990)'
_diffrn_ambient_temperature 100(2)
_diffrn_measurement_device 'Nonius KappaCCD'
_diffrn_measurement_method '\w, 1 deg./frame'
_diffrn_radiation_monochromator graphite
_diffrn_radiation_source 'fine-focus sealed tube'
_diffrn_radiation_type MoK\a
_diffrn_radiation_wavelength 0.71073
_diffrn_reflns_av_R_equivalents 0.0976
_diffrn_reflns_av_sigmaI/netI 0.1203
_diffrn_reflns_limit_h_max 16
_diffrn_reflns_limit_h_min -15
_diffrn_reflns_limit_k_max 22
_diffrn_reflns_limit_k_min -19
_diffrn_reflns_limit_l_max 30
_diffrn_reflns_limit_l_min -22
_diffrn_reflns_number 22449
_diffrn_reflns_theta_max 22.50
_diffrn_reflns_theta_min 2.08
_exptl_absorpt_coefficient_mu 0.327
_exptl_absorpt_correction_type 'Not Measured'
_exptl_crystal_colour black
_exptl_crystal_density_diffrn 1.166
_exptl_crystal_description 'opaque block'
_exptl_crystal_F_000 2024
_exptl_crystal_size_max 0.26
_exptl_crystal_size_mid 0.11
_exptl_crystal_size_min 0.04
_refine_diff_density_max 0.320
_refine_diff_density_min -0.247
_refine_diff_density_rms 0.050
_refine_ls_abs_structure_details 'Flack H D (1983), Acta Cryst. A39, 876-881'
_refine_ls_abs_structure_Flack 0.01(2)
_refine_ls_extinction_method none
_refine_ls_goodness_of_fit_all 0.988
_refine_ls_goodness_of_fit_obs 1.085
_refine_ls_matrix_type full
_refine_ls_number_parameters 604
_refine_ls_number_reflns 6988
_refine_ls_number_restraints 0
_refine_ls_restrained_S_all 0.993
_refine_ls_restrained_S_obs 1.085
_refine_ls_R_factor_all 0.0981
_refine_ls_R_factor_obs 0.0518
_refine_ls_shift/esd_max 0.001
_refine_ls_shift/esd_mean 0.000
_refine_ls_structure_factor_coef Fsqd
_refine_ls_weighting_details 'w=1/[\s^2^(Fo^2^)+(0.0388P)^2^+0.0000P] where P=(Fo^2^+2Fc^2^)/3'
_refine_ls_weighting_scheme calc
_refine_ls_wR_factor_all 0.0963
_refine_ls_wR_factor_obs 0.0844
_reflns_number_observed 4709
_reflns_number_total 7004
_reflns_observed_criterion >2sigma(I)
_cod_data_source_file ic010106a_2.cif
_cod_data_source_block 2
_cod_depositor_comments
;
The following automatic conversions were performed:

'_symmetry_cell_setting' value 'Orthorhombic' changed to
'orthorhombic' according to the built-in table from CIF Core
dictionary named 'cif_core.dic' version 2.4.1 from 2010-06-29.

Automatic conversion script
Id: cif_fix_values 1646 2011-03-28 12:23:43Z adriana 

The following automatic conversions were performed:

'_refine_ls_weighting_scheme' value 'calc
w=1/[\s^2^(Fo^2^)+(0.0388P)^2^+0.0000P] where P=(Fo^2^+2Fc^2^)/3' was
changed to 'calc'. New tag '_refine_ls_weighting_details' was
created. The value of the new tag was set to
'w=1/[\s^2^(Fo^2^)+(0.0388P)^2^+0.0000P] where P=(Fo^2^+2Fc^2^)/3'.

Automatic conversion script
Id: cif_fix_values 3143 2015-03-26 13:38:13Z robertas 
;
_cod_database_code 4320059

loop_
_symmetry_equiv_pos_as_xyz
'x, y, z'
'-x+1/2, -y, z+1/2'
'-x, y+1/2, -z+1/2'
'x+1/2, -y+1/2, -z'

loop_
_atom_site_aniso_label
_atom_site_aniso_U_11
_atom_site_aniso_U_22
_atom_site_aniso_U_33
_atom_site_aniso_U_23
_atom_site_aniso_U_13
_atom_site_aniso_U_12
Fe1 0.0288(3) 0.0301(4) 0.0350(4) 0.0011(4) -0.0022(4) 0.0021(4)
O1 0.032(2) 0.029(2) 0.033(2) -0.001(2) 0.001(2) 0.003(2)
N1 0.022(2) 0.046(3) 0.041(3) -0.010(2) 0.003(2) 0.003(2)
O2 0.031(2) 0.034(2) 0.032(2) 0.000(2) 0.001(2) -0.001(2)
N2 0.033(2) 0.025(2) 0.022(3) 0.000(2) 0.003(2) -0.001(2)
O3 0.023(2) 0.032(2) 0.037(2) -0.0025(15) -0.0009(15) 0.0014(14)
N3 0.030(2) 0.023(2) 0.028(3) 0.002(2) 0.002(2) 0.002(2)
C1 0.039(3) 0.030(3) 0.018(3) 0.004(3) -0.001(3) -0.003(3)
C2 0.026(3) 0.030(3) 0.036(4) 0.007(3) -0.005(3) -0.006(3)
C3 0.032(3) 0.028(3) 0.039(4) -0.003(3) -0.007(3) -0.006(3)
C4 0.037(3) 0.030(3) 0.029(3) 0.002(3) -0.006(3) 0.003(3)
C5 0.028(3) 0.034(3) 0.037(3) -0.006(3) -0.004(3) 0.007(3)
C6 0.025(3) 0.035(3) 0.028(3) 0.002(3) -0.004(3) -0.003(3)
C7 0.031(3) 0.036(4) 0.041(4) -0.009(3) -0.005(3) 0.003(3)
C8 0.035(3) 0.039(3) 0.046(4) -0.004(3) 0.002(3) 0.000(3)
C9 0.044(3) 0.044(4) 0.051(4) -0.007(3) 0.006(3) -0.004(3)
C10 0.036(4) 0.051(4) 0.087(5) -0.033(4) 0.019(4) -0.003(3)
C11 0.026(3) 0.052(4) 0.072(5) -0.027(4) -0.007(3) 0.009(3)
C12 0.048(4) 0.030(3) 0.048(4) -0.013(3) -0.002(3) 0.010(3)
C13 0.028(3) 0.028(3) 0.050(4) 0.005(3) -0.003(3) -0.001(3)
C14 0.031(3) 0.062(4) 0.052(4) 0.000(3) 0.016(3) -0.006(3)
C15 0.031(3) 0.034(3) 0.076(4) -0.001(3) -0.007(3) 0.004(3)
C16 0.031(3) 0.038(3) 0.079(5) -0.007(3) 0.001(3) -0.001(3)
C17 0.037(3) 0.035(3) 0.032(4) -0.008(3) 0.001(3) 0.007(3)
C18 0.056(4) 0.069(4) 0.071(4) -0.038(3) 0.007(4) 0.012(4)
C19 0.059(4) 0.054(4) 0.046(4) -0.009(3) -0.007(3) 0.016(3)
C20 0.083(4) 0.032(3) 0.064(5) -0.009(3) 0.014(4) -0.001(4)
C21 0.024(3) 0.019(3) 0.039(4) 0.004(3) -0.001(3) -0.002(2)
C22 0.026(3) 0.025(3) 0.031(3) 0.004(3) -0.009(3) -0.004(2)
C23 0.032(3) 0.029(3) 0.027(3) 0.007(3) -0.007(3) -0.005(3)
C24 0.026(3) 0.019(3) 0.033(3) -0.002(3) 0.005(3) 0.000(2)
C25 0.029(3) 0.025(3) 0.032(4) 0.002(3) 0.009(3) 0.004(3)
C26 0.035(3) 0.024(3) 0.025(4) -0.003(3) -0.001(3) -0.004(3)
C27 0.022(3) 0.031(3) 0.031(4) 0.003(3) -0.001(3) -0.005(3)
C28 0.042(3) 0.023(3) 0.032(3) 0.002(3) -0.001(3) 0.001(3)
C29 0.037(3) 0.032(3) 0.043(4) -0.009(3) -0.001(3) 0.000(3)
C30 0.038(3) 0.052(4) 0.035(4) -0.003(3) 0.001(3) 0.000(3)
C31 0.032(3) 0.040(4) 0.033(4) 0.003(3) 0.008(3) -0.006(3)
C32 0.020(3) 0.036(3) 0.038(4) 0.004(3) 0.000(3) 0.003(3)
C33 0.037(3) 0.036(3) 0.024(3) 0.006(3) -0.002(3) 0.004(3)
C34 0.031(3) 0.054(4) 0.032(3) 0.007(3) 0.001(3) -0.001(3)
C35 0.033(3) 0.049(4) 0.029(3) 0.002(3) 0.005(3) 0.001(3)
C36 0.034(3) 0.045(3) 0.031(3) -0.006(3) 0.003(2) 0.009(3)
C37 0.032(3) 0.029(3) 0.029(3) 0.000(3) 0.001(3) 0.003(3)
C38 0.049(3) 0.084(5) 0.059(4) 0.025(4) 0.012(3) 0.036(4)
C39 0.044(3) 0.090(5) 0.057(4) 0.007(4) 0.002(3) 0.041(3)
C40 0.020(3) 0.060(4) 0.150(6) -0.010(4) -0.013(4) 0.003(3)
C41 0.028(3) 0.026(3) 0.030(3) -0.003(3) 0.002(3) 0.005(3)
C42 0.029(3) 0.023(3) 0.031(3) 0.004(3) -0.001(3) 0.003(3)
C43 0.032(3) 0.033(3) 0.026(3) 0.007(2) -0.007(3) 0.005(3)
C44 0.030(3) 0.032(3) 0.030(3) -0.001(3) -0.003(3) -0.001(3)
C45 0.028(3) 0.028(3) 0.033(4) 0.005(3) 0.003(3) -0.001(3)
C46 0.025(3) 0.029(3) 0.028(3) 0.001(3) -0.005(3) 0.004(2)
C47 0.024(3) 0.026(3) 0.035(4) 0.001(3) -0.006(3) -0.001(3)
C48 0.040(3) 0.028(3) 0.049(4) -0.006(3) 0.008(3) 0.006(3)
C49 0.029(3) 0.043(4) 0.039(4) 0.000(3) 0.009(3) 0.002(3)
C50 0.036(3) 0.031(3) 0.039(4) 0.009(3) 0.005(3) 0.000(3)
C51 0.059(3) 0.021(3) 0.042(4) 0.001(3) -0.002(3) -0.008(3)
C52 0.053(3) 0.034(3) 0.024(3) -0.003(3) -0.004(3) -0.001(3)
C53 0.032(3) 0.039(4) 0.034(3) 0.007(3) -0.009(3) 0.000(3)
C54 0.047(3) 0.037(3) 0.046(4) 0.009(3) 0.003(3) -0.002(3)
C55 0.041(3) 0.048(4) 0.062(4) 0.025(3) 0.000(3) -0.003(3)
C56 0.048(3) 0.030(3) 0.049(4) 0.009(3) 0.002(3) 0.006(3)
C57 0.029(3) 0.037(3) 0.042(4) 0.008(3) -0.006(3) -0.005(3)
C58 0.037(3) 0.050(3) 0.045(3) 0.010(3) -0.007(3) -0.007(3)
C59 0.041(3) 0.054(4) 0.048(4) 0.008(3) -0.013(3) -0.007(3)
C60 0.028(3) 0.048(4) 0.063(4) 0.012(3) -0.009(3) 0.003(3)

loop_
_atom_site_label
_atom_site_type_symbol
_atom_site_fract_x
_atom_site_fract_y
_atom_site_fract_z
_atom_site_U_iso_or_equiv
_atom_site_thermal_displace_type
_atom_site_occupancy
_atom_site_calc_flag
_atom_site_refinement_flags
_atom_site_disorder_group
Fe1 Fe 0.53493(5) 0.99274(4) 0.77859(3) 0.0313(2) Uani 1 d . .
O1 O 0.6535(2) 1.0655(2) 0.79046(13) 0.0311(8) Uani 1 d . .
N1 N 0.4650(3) 1.0862(2) 0.8234(2) 0.0361(11) Uani 1 d . .
O2 O 0.5559(2) 0.9444(2) 0.85483(12) 0.0322(8) Uani 1 d . .
N2 N 0.6491(3) 0.9119(2) 0.7609(2) 0.0266(10) Uani 1 d . .
O3 O 0.4907(2) 1.0354(2) 0.70320(12) 0.0308(9) Uani 1 d . .
N3 N 0.4026(3) 0.9322(2) 0.7620(2) 0.0270(10) Uani 1 d . .
C1 C 0.6405(4) 1.1189(3) 0.8285(2) 0.0290(13) Uani 1 d . .
C2 C 0.7231(3) 1.1604(3) 0.8544(2) 0.0307(13) Uani 1 d . .
C3 C 0.6957(4) 1.2170(3) 0.8926(2) 0.0331(13) Uani 1 d . .
H3 H 0.7496(4) 1.2450(3) 0.9102(2) 0.040 Uiso 1 calc R .
C4 C 0.5925(4) 1.2360(3) 0.9073(2) 0.0320(13) Uani 1 d . .
C5 C 0.5144(4) 1.1943(3) 0.8842(2) 0.0332(13) Uani 1 d . .
H5 H 0.4451(4) 1.2057(3) 0.8938(2) 0.040 Uiso 1 calc R .
C6 C 0.5358(4) 1.1345(3) 0.8464(2) 0.0292(12) Uani 1 d . .
C7 C 0.3649(4) 1.0832(3) 0.8467(2) 0.0361(14) Uani 1 d . .
C8 C 0.3492(4) 1.0673(3) 0.9034(2) 0.0399(14) Uani 1 d . .
H8 H 0.4064(4) 1.0648(3) 0.9283(2) 0.048 Uiso 1 calc R .
C9 C 0.2515(4) 1.0551(3) 0.9239(2) 0.0464(15) Uani 1 d . .
H9 H 0.2413(4) 1.0431(3) 0.9627(2) 0.056 Uiso 1 calc R .
C10 C 0.1680(4) 1.0604(3) 0.8877(3) 0.058(2) Uani 1 d . .
H10 H 0.1005(4) 1.0525(3) 0.9020(3) 0.070 Uiso 1 calc R .
C11 C 0.1813(4) 1.0767(3) 0.8318(3) 0.050(2) Uani 1 d . .
H11 H 0.1234(4) 1.0800(3) 0.8074(3) 0.060 Uiso 1 calc R .
C12 C 0.2790(4) 1.0885(3) 0.8107(2) 0.0423(15) Uani 1 d . .
H12 H 0.2883(4) 1.1001(3) 0.7718(2) 0.051 Uiso 1 calc R .
C13 C 0.8353(3) 1.1397(3) 0.8404(2) 0.0356(14) Uani 1 d . .
C14 C 0.8587(3) 1.1487(3) 0.7777(2) 0.0482(15) Uani 1 d . .
H14A H 0.8450(3) 1.2015(3) 0.7661(2) 0.072 Uiso 1 calc R .
H14B H 0.8149(3) 1.1138(3) 0.7558(2) 0.072 Uiso 1 calc R .
H14C H 0.9312(3) 1.1364(3) 0.7707(2) 0.072 Uiso 1 calc R .
C15 C 0.8564(3) 1.0571(3) 0.8590(2) 0.0470(15) Uani 1 d . .
H15A H 0.8412(3) 1.0517(3) 0.8994(2) 0.070 Uiso 1 calc R .
H15B H 0.9289(3) 1.0446(3) 0.8521(2) 0.070 Uiso 1 calc R .
H15C H 0.8126(3) 1.0221(3) 0.8373(2) 0.070 Uiso 1 calc R .
C16 C 0.9103(3) 1.1921(3) 0.8731(2) 0.049(2) Uani 1 d . .
H16A H 0.8972(3) 1.1876(3) 0.9138(2) 0.074 Uiso 1 calc R .
H16B H 0.9000(3) 1.2452(3) 0.8612(2) 0.074 Uiso 1 calc R .
H16C H 0.9813(3) 1.1766(3) 0.8650(2) 0.074 Uiso 1 calc R .
C17 C 0.5754(4) 1.3005(3) 0.9499(2) 0.0345(14) Uani 1 d . .
C18 C 0.4607(4) 1.3187(3) 0.9580(2) 0.065(2) Uani 1 d . .
H18A H 0.4309(4) 1.3343(3) 0.9217(2) 0.098 Uiso 1 calc R .
H18B H 0.4532(4) 1.3603(3) 0.9854(2) 0.098 Uiso 1 calc R .
H18C H 0.4249(4) 1.2731(3) 0.9719(2) 0.098 Uiso 1 calc R .
C19 C 0.6181(4) 1.2766(3) 1.0074(2) 0.053(2) Uani 1 d . .
H19A H 0.5845(4) 1.2292(3) 1.0197(2) 0.080 Uiso 1 calc R .
H19B H 0.6049(4) 1.3171(3) 1.0351(2) 0.080 Uiso 1 calc R .
H19C H 0.6925(4) 1.2681(3) 1.0042(2) 0.080 Uiso 1 calc R .
C20 C 0.6269(4) 1.3742(3) 0.9301(2) 0.059(2) Uani 1 d . .
H20A H 0.5988(4) 1.3890(3) 0.8932(2) 0.089 Uiso 1 calc R .
H20B H 0.7013(4) 1.3660(3) 0.9267(2) 0.089 Uiso 1 calc R .
H20C H 0.6136(4) 1.4150(3) 0.9576(2) 0.089 Uiso 1 calc R .
C21 C 0.6426(4) 0.9076(3) 0.8607(2) 0.0272(12) Uani 1 d . .
C22 C 0.6851(3) 0.8887(3) 0.9146(2) 0.0272(12) Uani 1 d . .
C23 C 0.7793(3) 0.8534(2) 0.9137(2) 0.0292(13) Uani 1 d . .
H23 H 0.8089(3) 0.8396(2) 0.9490(2) 0.035 Uiso 1 calc R .
C24 C 0.8370(3) 0.8358(2) 0.8633(2) 0.0258(12) Uani 1 d . .
C25 C 0.7938(3) 0.8510(2) 0.8121(2) 0.0284(13) Uani 1 d . .
H25 H 0.8293(3) 0.8373(2) 0.7785(2) 0.034 Uiso 1 calc R .
C26 C 0.6956(4) 0.8872(3) 0.8083(2) 0.0281(13) Uani 1 d . .
C27 C 0.6900(3) 0.8947(3) 0.7079(2) 0.0283(13) Uani 1 d . .
C28 C 0.7159(3) 0.8205(3) 0.6907(2) 0.0323(13) Uani 1 d . .
H28 H 0.7055(3) 0.7788(3) 0.7159(2) 0.039 Uiso 1 calc R .
C29 C 0.7566(3) 0.8071(3) 0.6375(2) 0.0373(14) Uani 1 d . .
H29 H 0.7735(3) 0.7565(3) 0.6264(2) 0.045 Uiso 1 calc R .
C30 C 0.7724(4) 0.8666(3) 0.6009(2) 0.0416(14) Uani 1 d . .
H30 H 0.8012(4) 0.8574(3) 0.5646(2) 0.050 Uiso 1 calc R .
C31 C 0.7465(3) 0.9401(3) 0.6168(2) 0.0347(13) Uani 1 d . .
H31 H 0.7572(3) 0.9812(3) 0.5912(2) 0.042 Uiso 1 calc R .
C32 C 0.7057(3) 0.9542(3) 0.6688(2) 0.0315(13) Uani 1 d . .
H32 H 0.6875(3) 1.0051(3) 0.6789(2) 0.038 Uiso 1 calc R .
C33 C 0.6310(4) 0.9123(3) 0.9692(2) 0.0323(13) Uani 1 d . .
C34 C 0.5193(3) 0.8821(3) 0.9700(2) 0.0390(14) Uani 1 d . .
H34A H 0.4857(3) 0.8977(3) 1.0053(2) 0.059 Uiso 1 calc R .
H34B H 0.5199(3) 0.8262(3) 0.9674(2) 0.059 Uiso 1 calc R .
H34C H 0.4815(3) 0.9034(3) 0.9377(2) 0.059 Uiso 1 calc R .
C35 C 0.6862(3) 0.8800(3) 1.0211(2) 0.0370(14) Uani 1 d . .
H35A H 0.6499(3) 0.8960(3) 1.0555(2) 0.055 Uiso 1 calc R .
H35B H 0.7570(3) 0.8993(3) 1.0221(2) 0.055 Uiso 1 calc R .
H35C H 0.6872(3) 0.8240(3) 1.0190(2) 0.055 Uiso 1 calc R .
C36 C 0.6312(3) 0.9995(3) 0.9732(2) 0.0368(12) Uani 1 d . .
H36A H 0.5966(3) 1.0153(3) 1.0082(2) 0.055 Uiso 1 calc R .
H36B H 0.5947(3) 1.0210(3) 0.9406(2) 0.055 Uiso 1 calc R .
H36C H 0.7024(3) 1.0181(3) 0.9735(2) 0.055 Uiso 1 calc R .
C37 C 0.9466(3) 0.8046(3) 0.8699(2) 0.0295(12) Uani 1 d . .
C38 C 0.9556(4) 0.7483(3) 0.9178(2) 0.064(2) Uani 1 d . .
H38A H 0.9310(4) 0.7720(3) 0.9529(2) 0.096 Uiso 1 calc R .
H38B H 1.0278(4) 0.7332(3) 0.9224(2) 0.096 Uiso 1 calc R .
H38C H 0.9139(4) 0.7030(3) 0.9094(2) 0.096 Uiso 1 calc R .
C39 C 0.9848(4) 0.7667(3) 0.8170(2) 0.064(2) Uani 1 d . .
H39A H 0.9796(4) 0.8025(3) 0.7853(2) 0.095 Uiso 1 calc R .
H39B H 0.9430(4) 0.7213(3) 0.8091(2) 0.095 Uiso 1 calc R .
H39C H 1.0568(4) 0.7515(3) 0.8221(2) 0.095 Uiso 1 calc R .
C40 C 1.0166(3) 0.8730(3) 0.8827(3) 0.077(2) Uani 1 d . .
H40A H 0.9929(3) 0.8986(3) 0.9172(3) 0.115 Uiso 1 calc R .
H40B H 1.0144(3) 0.9090(3) 0.8510(3) 0.115 Uiso 1 calc R .
H40C H 1.0874(3) 0.8550(3) 0.8881(3) 0.115 Uiso 1 calc R .
C41 C 0.3987(3) 1.0174(3) 0.6864(2) 0.0279(12) Uani 1 d . .
C42 C 0.3465(3) 1.0537(3) 0.6400(2) 0.0277(12) Uani 1 d . .
C43 C 0.2468(4) 1.0295(3) 0.6303(2) 0.0303(13) Uani 1 d . .
H43 H 0.2110(4) 1.0521(3) 0.5995(2) 0.036 Uiso 1 calc R .
C44 C 0.1932(3) 0.9732(3) 0.6628(2) 0.0306(13) Uani 1 d . .
C45 C 0.2435(3) 0.9376(3) 0.7052(2) 0.0300(13) Uani 1 d . .
H45 H 0.2097(3) 0.8987(3) 0.7263(2) 0.036 Uiso 1 calc R .
C46 C 0.3479(3) 0.9579(3) 0.7187(2) 0.0275(11) Uani 1 d . .
C47 C 0.3671(3) 0.8663(3) 0.7927(2) 0.0284(13) Uani 1 d . .
C48 C 0.3301(3) 0.8727(3) 0.8474(2) 0.0388(14) Uani 1 d . .
H48 H 0.3249(3) 0.9216(3) 0.8646(2) 0.047 Uiso 1 calc R .
C49 C 0.3002(3) 0.8076(3) 0.8773(2) 0.0370(13) Uani 1 d . .
H49 H 0.2743(3) 0.8125(3) 0.9147(2) 0.044 Uiso 1 calc R .
C50 C 0.3081(3) 0.7362(3) 0.8530(2) 0.0355(13) Uani 1 d . .
H50 H 0.2886(3) 0.6918(3) 0.8735(2) 0.043 Uiso 1 calc R .
C51 C 0.3447(4) 0.7300(3) 0.7987(2) 0.0406(14) Uani 1 d . .
H51 H 0.3500(4) 0.6809(3) 0.7818(2) 0.049 Uiso 1 calc R .
C52 C 0.3739(4) 0.7939(3) 0.7677(2) 0.0369(13) Uani 1 d . .
H52 H 0.3983(4) 0.7885(3) 0.7300(2) 0.044 Uiso 1 calc R .
C53 C 0.3978(4) 1.1169(3) 0.6060(2) 0.0350(14) Uani 1 d . .
C54 C 0.5031(3) 1.0911(3) 0.5836(2) 0.0433(14) Uani 1 d . .
H54A H 0.5345(3) 1.1328(3) 0.5619(2) 0.065 Uiso 1 calc R .
H54B H 0.4943(3) 1.0463(3) 0.5592(2) 0.065 Uiso 1 calc R .
H54C H 0.5479(3) 1.0778(3) 0.6155(2) 0.065 Uiso 1 calc R .
C55 C 0.3334(4) 1.1401(3) 0.5545(2) 0.050(2) Uani 1 d . .
H55A H 0.3690(4) 1.1808(3) 0.5338(2) 0.076 Uiso 1 calc R .
H55B H 0.2660(4) 1.1586(3) 0.5672(2) 0.076 Uiso 1 calc R .
H55C H 0.3241(4) 1.0958(3) 0.5297(2) 0.076 Uiso 1 calc R .
C56 C 0.4098(4) 1.1865(3) 0.6446(2) 0.0422(14) Uani 1 d . .
H56A H 0.4428(4) 1.2281(3) 0.6235(2) 0.063 Uiso 1 calc R .
H56B H 0.4526(4) 1.1728(3) 0.6772(2) 0.063 Uiso 1 calc R .
H56C H 0.3419(4) 1.2032(3) 0.6577(2) 0.063 Uiso 1 calc R .
C57 C 0.0778(3) 0.9583(3) 0.6490(2) 0.0361(14) Uani 1 d . .
C58 C 0.0283(4) 0.9052(3) 0.6922(2) 0.0440(14) Uani 1 d . .
H58A H 0.0652(4) 0.8563(3) 0.6927(2) 0.066 Uiso 1 calc R .
H58B H -0.0438(4) 0.8964(3) 0.6819(2) 0.066 Uiso 1 calc R .
H58C H 0.0317(4) 0.9288(3) 0.7298(2) 0.066 Uiso 1 calc R .
C59 C 0.0711(3) 0.9217(3) 0.5899(2) 0.048(2) Uani 1 d . .
H59A H 0.1030(3) 0.9558(3) 0.5621(2) 0.072 Uiso 1 calc R .
H59B H -0.0013(3) 0.9134(3) 0.5799(2) 0.072 Uiso 1 calc R .
H59C H 0.1074(3) 0.8726(3) 0.5901(2) 0.072 Uiso 1 calc R .
C60 C 0.0181(3) 1.0340(3) 0.6495(2) 0.0461(15) Uani 1 d . .
H60A H 0.0486(3) 1.0692(3) 0.6219(2) 0.069 Uiso 1 calc R .
H60B H 0.0215(3) 1.0567(3) 0.6873(2) 0.069 Uiso 1 calc R .
H60C H -0.0540(3) 1.0244(3) 0.6395(2) 0.069 Uiso 1 calc R .

loop_
_atom_type_symbol
_atom_type_description
_atom_type_scat_dispersion_real
_atom_type_scat_dispersion_imag
_atom_type_scat_source
C C 0.0033 0.0016 'International Tables Vol C Tables 4.2.6.8 and 6.1.1.4'
H H 0.0000 0.0000 'International Tables Vol C Tables 4.2.6.8 and 6.1.1.4'
N N 0.0061 0.0033 'International Tables Vol C Tables 4.2.6.8 and 6.1.1.4'
O O 0.0106 0.0060 'International Tables Vol C Tables 4.2.6.8 and 6.1.1.4'
Fe Fe 0.3463 0.8444 'International Tables Vol C Tables 4.2.6.8 and 6.1.1.4'

loop_
_geom_angle_atom_site_label_1
_geom_angle_atom_site_label_2
_geom_angle_atom_site_label_3
_geom_angle
_geom_angle_site_symmetry_1
_geom_angle_site_symmetry_3
_geom_angle_publ_flag
O2 Fe1 O3 170.92(12) . . ?
O2 Fe1 O1 92.13(12) . . ?
O3 Fe1 O1 96.15(12) . . ?
O2 Fe1 N3 93.88(14) . . ?
O3 Fe1 N3 77.51(13) . . ?
O1 Fe1 N3 171.62(14) . . ?
O2 Fe1 N2 78.40(14) . . ?
O3 Fe1 N2 105.99(13) . . ?
O1 Fe1 N2 84.96(13) . . ?
N3 Fe1 N2 101.97(14) . . ?
O2 Fe1 N1 86.25(13) . . ?
O3 Fe1 N1 91.97(13) . . ?
O1 Fe1 N1 76.99(14) . . ?
N3 Fe1 N1 97.57(14) . . ?
N2 Fe1 N1 155.82(15) . . ?
C1 O1 Fe1 116.5(3) . . ?
C6 N1 C7 119.3(4) . . ?
C6 N1 Fe1 112.5(3) . . ?
C7 N1 Fe1 123.6(3) . . ?
C21 O2 Fe1 114.8(3) . . ?
C26 N2 C27 120.6(4) . . ?
C26 N2 Fe1 111.7(3) . . ?
C27 N2 Fe1 126.6(3) . . ?
C41 O3 Fe1 116.3(3) . . ?
C46 N3 C47 119.3(4) . . ?
C46 N3 Fe1 114.9(3) . . ?
C47 N3 Fe1 125.8(3) . . ?
O1 C1 C2 123.9(4) . . ?
O1 C1 C6 117.2(4) . . ?
C2 C1 C6 118.8(4) . . ?
C3 C2 C1 116.6(4) . . ?
C3 C2 C13 123.5(4) . . ?
C1 C2 C13 119.9(4) . . ?
C2 C3 C4 124.6(5) . . ?
C5 C4 C3 118.5(4) . . ?
C5 C4 C17 123.4(4) . . ?
C3 C4 C17 118.1(4) . . ?
C4 C5 C6 120.4(4) . . ?
N1 C6 C5 125.6(4) . . ?
N1 C6 C1 113.5(4) . . ?
C5 C6 C1 120.8(5) . . ?
C8 C7 C12 118.8(5) . . ?
C8 C7 N1 121.3(5) . . ?
C12 C7 N1 119.6(5) . . ?
C9 C8 C7 120.6(5) . . ?
C8 C9 C10 119.6(5) . . ?
C11 C10 C9 121.0(5) . . ?
C10 C11 C12 119.9(5) . . ?
C11 C12 C7 120.1(5) . . ?
C14 C13 C15 109.9(4) . . ?
C14 C13 C2 111.9(4) . . ?
C15 C13 C2 109.3(4) . . ?
C14 C13 C16 107.4(4) . . ?
C15 C13 C16 107.6(4) . . ?
C2 C13 C16 110.6(4) . . ?
C19 C17 C20 110.2(4) . . ?
C19 C17 C4 109.4(4) . . ?
C20 C17 C4 110.9(4) . . ?
C19 C17 C18 107.5(4) . . ?
C20 C17 C18 106.7(5) . . ?
C4 C17 C18 112.1(4) . . ?
O2 C21 C22 122.9(4) . . ?
O2 C21 C26 115.9(4) . . ?
C22 C21 C26 121.2(4) . . ?
C23 C22 C21 115.9(4) . . ?
C23 C22 C33 123.0(4) . . ?
C21 C22 C33 121.0(4) . . ?
C22 C23 C24 125.0(4) . . ?
C25 C24 C23 118.6(4) . . ?
C25 C24 C37 122.9(4) . . ?
C23 C24 C37 118.4(4) . . ?
C24 C25 C26 120.8(4) . . ?
N2 C26 C25 126.7(5) . . ?
N2 C26 C21 114.6(4) . . ?
C25 C26 C21 118.4(5) . . ?
N2 C27 C28 123.6(4) . . ?
N2 C27 C32 119.0(4) . . ?
C28 C27 C32 117.4(5) . . ?
C29 C28 C27 120.8(5) . . ?
C30 C29 C28 120.2(5) . . ?
C29 C30 C31 119.9(5) . . ?
C32 C31 C30 120.6(5) . . ?
C31 C32 C27 121.0(5) . . ?
C22 C33 C36 108.7(4) . . ?
C22 C33 C35 111.3(4) . . ?
C36 C33 C35 108.5(4) . . ?
C22 C33 C34 110.5(4) . . ?
C36 C33 C34 110.0(4) . . ?
C35 C33 C34 107.8(4) . . ?
C39 C37 C38 108.2(4) . . ?
C39 C37 C40 108.2(4) . . ?
C38 C37 C40 108.4(4) . . ?
C39 C37 C24 112.3(4) . . ?
C38 C37 C24 112.4(4) . . ?
C40 C37 C24 107.1(4) . . ?
O3 C41 C42 124.1(4) . . ?
O3 C41 C46 115.6(4) . . ?
C42 C41 C46 120.3(4) . . ?
C43 C42 C41 115.7(4) . . ?
C43 C42 C53 123.1(4) . . ?
C41 C42 C53 121.2(4) . . ?
C42 C43 C44 125.3(4) . . ?
C45 C44 C43 118.7(4) . . ?
C45 C44 C57 123.0(4) . . ?
C43 C44 C57 118.2(4) . . ?
C44 C45 C46 120.5(4) . . ?
N3 C46 C45 126.4(4) . . ?
N3 C46 C41 114.0(4) . . ?
C45 C46 C41 119.3(4) . . ?
C48 C47 C52 119.3(4) . . ?
C48 C47 N3 121.2(4) . . ?
C52 C47 N3 119.5(4) . . ?
C47 C48 C49 120.4(5) . . ?
C50 C49 C48 120.4(5) . . ?
C51 C50 C49 119.1(5) . . ?
C50 C51 C52 121.7(5) . . ?
C51 C52 C47 119.2(5) . . ?
C42 C53 C56 107.9(4) . . ?
C42 C53 C55 112.0(4) . . ?
C56 C53 C55 108.6(4) . . ?
C42 C53 C54 111.1(4) . . ?
C56 C53 C54 110.3(4) . . ?
C55 C53 C54 106.9(4) . . ?
C58 C57 C60 107.9(4) . . ?
C58 C57 C59 109.4(4) . . ?
C60 C57 C59 109.7(4) . . ?
C58 C57 C44 111.6(4) . . ?
C60 C57 C44 109.9(4) . . ?
C59 C57 C44 108.3(4) . . ?

loop_
_geom_bond_atom_site_label_1
_geom_bond_atom_site_label_2
_geom_bond_distance
_geom_bond_site_symmetry_2
_geom_bond_publ_flag
Fe1 O2 2.009(3) . ?
Fe1 O3 2.015(3) . ?
Fe1 O1 2.018(3) . ?
Fe1 N3 2.057(4) . ?
Fe1 N2 2.091(4) . ?
Fe1 N1 2.149(4) . ?
O1 C1 1.307(5) . ?
N1 C6 1.362(5) . ?
N1 C7 1.413(6) . ?
O2 C21 1.305(5) . ?
N2 C26 1.344(5) . ?
N2 C27 1.394(5) . ?
O3 C41 1.299(5) . ?
N3 C46 1.324(5) . ?
N3 C47 1.437(5) . ?
C1 C2 1.433(6) . ?
C1 C6 1.450(6) . ?
C2 C3 1.385(6) . ?
C2 C13 1.537(6) . ?
C3 C4 1.425(6) . ?
C4 C5 1.364(6) . ?
C4 C17 1.527(6) . ?
C5 C6 1.402(6) . ?
C7 C8 1.384(6) . ?
C7 C12 1.405(6) . ?
C8 C9 1.376(6) . ?
C9 C10 1.384(7) . ?
C10 C11 1.363(7) . ?
C11 C12 1.379(6) . ?
C13 C14 1.522(6) . ?
C13 C15 1.534(6) . ?
C13 C16 1.544(6) . ?
C17 C19 1.525(6) . ?
C17 C20 1.527(6) . ?
C17 C18 1.535(6) . ?
C21 C22 1.426(6) . ?
C21 C26 1.461(6) . ?
C22 C23 1.371(6) . ?
C22 C33 1.527(6) . ?
C23 C24 1.440(6) . ?
C24 C25 1.361(6) . ?
C24 C37 1.532(6) . ?
C25 C26 1.427(6) . ?
C27 C28 1.400(6) . ?
C27 C32 1.407(6) . ?
C28 C29 1.383(6) . ?
C29 C30 1.368(6) . ?
C30 C31 1.379(6) . ?
C31 C32 1.361(6) . ?
C33 C36 1.528(6) . ?
C33 C35 1.529(6) . ?
C33 C34 1.543(6) . ?
C37 C39 1.500(6) . ?
C37 C38 1.505(6) . ?
C37 C40 1.532(6) . ?
C41 C42 1.436(6) . ?
C41 C46 1.449(6) . ?
C42 C43 1.382(6) . ?
C42 C53 1.519(6) . ?
C43 C44 1.430(6) . ?
C44 C45 1.348(6) . ?
C44 C57 1.557(6) . ?
C45 C46 1.437(6) . ?
C47 C48 1.383(6) . ?
C47 C52 1.400(6) . ?
C48 C49 1.395(6) . ?
C49 C50 1.378(6) . ?
C50 C51 1.373(6) . ?
C51 C52 1.388(6) . ?
C53 C56 1.529(6) . ?
C53 C55 1.531(6) . ?
C53 C54 1.535(6) . ?
C57 C58 1.521(6) . ?
C57 C60 1.534(6) . ?
C57 C59 1.539(6) . ?

loop_
_cod_related_entry_id
_cod_related_entry_database
_cod_related_entry_code
1 ChemSpider 30661095
